data_4329223
loop_
_publ_author_name
'Wenlong Yin'
'Kai Feng'
'Wenyu Hao'
'Jiyong Yao'
'Yicheng Wu'

_publ_section_title
;
 Synthesis, Structure, and Properties of Li2In2MQ6 (M = Si, Ge; Q = S,
 Se): A New Series of IR Nonlinear Optical Materials
;
_journal_name_full 'Inorganic Chemistry'
_journal_page_first 5839
_journal_page_last 5843
_journal_paper_doi 10.1021/ic300373z
_journal_volume 51
_journal_year 2012
_chemical_formula_sum 'In2 Li2 S6 Si'
_chemical_formula_weight 463.97
_space_group_IT_number 9
_symmetry_cell_setting monoclinic
_symmetry_space_group_name_Hall 'C -2yc'
_symmetry_space_group_name_H-M 'C 1 c 1'
_atom_sites_solution_primary direct
_atom_sites_solution_secondary difmap
_audit_creation_method SHELXL-97
_audit_update_record
;
2012-01-12 # Formatted by publCIF
;
_cell_angle_alpha 90.00
_cell_angle_beta 110.060(5)
_cell_angle_gamma 90.00
_cell_formula_units_Z 4
_cell_length_a 12.0741(11)
_cell_length_b 7.0221(5)
_cell_length_c 12.0802(9)
_cell_measurement_reflns_used 9935
_cell_measurement_temperature 296(2)
_cell_measurement_theta_max 28.35
_cell_measurement_theta_min 3.41
_cell_volume 962.09(14)
_computing_cell_refinement 'Bruker SAINT'
_computing_data_collection 'Bruker APEX2'
_computing_data_reduction 'Bruker SAINT'
_computing_molecular_graphics 'Bruker SHELXTL'
_computing_publication_material 'Bruker SHELXTL'
_computing_structure_refinement 'SHELXL-97 (Sheldrick, 2008)'
_computing_structure_solution 'SHELXS-97 (Sheldrick, 2008)'
_diffrn_ambient_temperature 296(2)
_diffrn_measured_fraction_theta_full 0.999
_diffrn_measured_fraction_theta_max 0.999
_diffrn_measurement_device_type 'Bruker APEX-II CCD'
_diffrn_measurement_method '\f and \w scans'
_diffrn_radiation_monochromator graphite
_diffrn_radiation_source 'fine-focus sealed tube'
_diffrn_radiation_type MoK\a
_diffrn_radiation_wavelength 0.71073
_diffrn_reflns_av_R_equivalents 0.0242
_diffrn_reflns_av_sigmaI/netI 0.0192
_diffrn_reflns_limit_h_max 16
_diffrn_reflns_limit_h_min -16
_diffrn_reflns_limit_k_max 9
_diffrn_reflns_limit_k_min -9
_diffrn_reflns_limit_l_max 16
_diffrn_reflns_limit_l_min -16
_diffrn_reflns_number 12012
_diffrn_reflns_theta_full 28.38
_diffrn_reflns_theta_max 28.38
_diffrn_reflns_theta_min 3.41
_exptl_absorpt_coefficient_mu 6.139
_exptl_absorpt_correction_T_max 0.47
_exptl_absorpt_correction_T_min 0.26
_exptl_absorpt_correction_type numerical
_exptl_absorpt_process_details 'face indexed'
_exptl_crystal_colour yellow
_exptl_crystal_density_diffrn 3.203
_exptl_crystal_description BLOCK
_exptl_crystal_F_000 856
_exptl_crystal_size_max 0.26
_exptl_crystal_size_mid 0.15
_exptl_crystal_size_min 0.11
_refine_diff_density_max 0.273
_refine_diff_density_min -0.253
_refine_diff_density_rms 0.058
_refine_ls_abs_structure_details 'Flack H D (1983), Acta Cryst. A39, 876-881'
_refine_ls_abs_structure_Flack 0.034(11)
_refine_ls_extinction_coef 0.00261(8)
_refine_ls_extinction_expression Fc^*^=kFc[1+0.001xFc^2^\l^3^/sin(2\q)]^-1/4^
_refine_ls_extinction_method SHELXL
_refine_ls_goodness_of_fit_ref 0.990
_refine_ls_matrix_type full
_refine_ls_number_parameters 101
_refine_ls_number_reflns 2407
_refine_ls_number_restraints 2
_refine_ls_restrained_S_all 0.990
_refine_ls_R_factor_all 0.0100
_refine_ls_R_factor_gt 0.0098
_refine_ls_shift/su_max 0.002
_refine_ls_shift/su_mean 0.000
_refine_ls_structure_factor_coef Fsqd
_refine_ls_weighting_details 'calc w=1/[\s^2^(Fo^2^)+(0.0100P)^2^+0.0000P] where P=(Fo^2^+2Fc^2^)/3'
_refine_ls_weighting_scheme calc
_refine_ls_wR_factor_gt 0.0230
_refine_ls_wR_factor_ref 0.0231
_reflns_number_gt 2396
_reflns_number_total 2407
_reflns_threshold_expression >2sigma(I)
_cod_data_source_file ic300373z_si_001_1.cif
_cod_data_source_block Li2In2SiS6
_cod_original_cell_volume 962.09(13)
_cod_database_code 4329223

loop_
_symmetry_equiv_pos_as_xyz
'x, y, z'
'x, -y, z+1/2'
'x+1/2, y+1/2, z'
'x+1/2, -y+1/2, z+1/2'

loop_
_atom_site_label
_atom_site_type_symbol
_atom_site_fract_x
_atom_site_fract_y
_atom_site_fract_z
_atom_site_U_iso_or_equiv
_atom_site_adp_type
_atom_site_occupancy
_atom_site_symmetry_multiplicity
_atom_site_calc_flag
Li1 Li 0.2088(4) 0.1931(7) 0.6569(4) 0.0392(11) Uani 1 1 d
Li2 Li -0.0018(4) 0.4021(6) 0.0031(4) 0.0322(10) Uani 1 1 d
In1 In 0.021726(10) 0.097965(19) 0.312009(10) 0.01616(4) Uani 1 1 d
In2 In 0.342502(10) 0.42968(2) 0.007032(10) 0.01619(4) Uani 1 1 d
Si Si 0.27434(5) 0.26741(7) 0.25216(5) 0.01157(10) Uani 1 1 d
S1 S 0.01525(4) 0.24469(7) 0.49428(5) 0.01635(10) Uani 1 1 d
S2 S 0.39521(4) 0.27134(7) 0.62137(4) 0.01686(10) Uani 1 1 d
S3 S 0.45976(4) 0.25691(7) 0.30664(5) 0.01737(10) Uani 1 1 d
S4 S 0.20477(4) 0.51415(7) 0.30246(5) 0.01804(10) Uani 1 1 d
S5 S 0.22694(4) 0.02240(7) 0.32828(5) 0.01586(10) Uani 1 1 d
S6 S 0.20050(4) 0.23887(7) 0.06679(4) 0.01709(10) Uani 1 1 d

loop_
_atom_site_aniso_label
_atom_site_aniso_U_11
_atom_site_aniso_U_22
_atom_site_aniso_U_33
_atom_site_aniso_U_23
_atom_site_aniso_U_13
_atom_site_aniso_U_12
Li1 0.024(2) 0.054(3) 0.036(2) 0.023(2) 0.0049(19) -0.0073(18)
Li2 0.038(2) 0.022(2) 0.038(3) -0.0010(17) 0.015(2) -0.0024(17)
In1 0.01509(7) 0.01964(7) 0.01498(7) -0.00075(6) 0.00675(5) -0.00094(6)
In2 0.01693(7) 0.01851(7) 0.01480(7) -0.00003(6) 0.00758(6) -0.00072(5)
Si 0.0116(2) 0.0122(2) 0.0114(2) -0.00001(19) 0.00453(19) -0.00086(18)
S1 0.0166(2) 0.0173(2) 0.0159(2) -0.00219(18) 0.00656(18) -0.00165(17)
S2 0.0186(2) 0.0163(2) 0.0156(2) -0.00008(18) 0.00587(19) 0.00027(18)
S3 0.0110(2) 0.0174(2) 0.0232(2) 0.0012(2) 0.00516(18) -0.00027(17)
S4 0.0192(2) 0.0177(2) 0.0158(2) -0.0022(2) 0.00413(18) 0.00567(19)
S5 0.0149(2) 0.0151(2) 0.0190(2) 0.00400(19) 0.00771(18) -0.00034(18)
S6 0.0175(2) 0.0223(3) 0.0116(2) -0.00182(18) 0.00524(18) -0.00520(18)

loop_
_atom_type_symbol
_atom_type_description
_atom_type_scat_dispersion_real
_atom_type_scat_dispersion_imag
_atom_type_scat_source
Li Li -0.0003 0.0001 'International Tables Vol C Tables 4.2.6.8 and 6.1.1.4'
Si Si 0.0817 0.0704 'International Tables Vol C Tables 4.2.6.8 and 6.1.1.4'
S S 0.1246 0.1234 'International Tables Vol C Tables 4.2.6.8 and 6.1.1.4'
In In -0.7276 1.3100 'International Tables Vol C Tables 4.2.6.8 and 6.1.1.4'

loop_
_geom_angle_atom_site_label_1
_geom_angle_atom_site_label_2
_geom_angle_atom_site_label_3
_geom_angle
_geom_angle_site_symmetry_1
_geom_angle_site_symmetry_3
S2 Li1 S1 119.13(17) . .
S2 Li1 S5 116.46(17) . 2
S1 Li1 S5 121.77(16) . 2
S2 Li1 S4 99.34(16) . 2_565
S1 Li1 S4 100.31(17) . 2_565
S5 Li1 S4 86.46(15) 2 2_565
S1 Li2 S2 124.86(18) 2_564 4_454
S1 Li2 S3 113.08(18) 2_564 4_454
S2 Li2 S3 110.78(16) 4_454 4_454
S1 Li2 S6 111.89(17) 2_564 .
S2 Li2 S6 102.67(16) 4_454 .
S3 Li2 S6 86.17(14) 4_454 .
S1 In1 S2 118.791(18) . 4_454
S1 In1 S5 110.951(18) . .
S2 In1 S5 115.920(18) 4_454 .
S1 In1 S3 108.867(18) . 3_445
S2 In1 S3 104.375(18) 4_454 3_445
S5 In1 S3 94.538(18) . 3_445
S1 In2 S6 115.789(19) 4_554 .
S1 In2 S2 113.257(18) 4_554 2_564
S6 In2 S2 111.626(19) . 2_564
S1 In2 S4 107.899(19) 4_554 2_564
S6 In2 S4 94.685(17) . 2_564
S2 In2 S4 112.076(18) 2_564 2_564
S4 Si S3 115.16(3) . .
S4 Si S6 108.57(3) . .
S3 Si S6 110.12(3) . .
S4 Si S5 110.44(3) . .
S3 Si S5 104.60(3) . .
S6 Si S5 107.68(3) . .
In1 S1 In2 97.775(18) . 4_455
In1 S1 Li2 118.94(11) . 2_565
In2 S1 Li2 113.99(11) 4_455 2_565
In1 S1 Li1 109.49(13) . .
In2 S1 Li1 117.34(10) 4_455 .
Li2 S1 Li1 100.28(17) 2_565 .
In1 S2 In2 99.446(19) 4 2_565
In1 S2 Li1 103.19(12) 4 .
In2 S2 Li1 102.03(11) 2_565 .
In1 S2 Li2 116.36(12) 4 4
In2 S2 Li2 100.19(10) 2_565 4
Li1 S2 Li2 130.12(17) . 4
Si S3 In1 104.52(2) . 3
Si S3 Li2 98.18(11) . 4
In1 S3 Li2 116.30(10) 3 4
Si S4 In2 102.71(2) . 2_565
Si S4 Li1 109.80(9) . 2_564
In2 S4 Li1 111.61(10) 2_565 2_564
Si S5 In1 101.74(2) . .
Si S5 Li1 95.26(13) . 2_554
In1 S5 Li1 105.16(10) . 2_554
Si S6 In2 100.09(2) . .
Si S6 Li2 106.69(11) . .
In2 S6 Li2 110.79(10) . .

loop_
_geom_bond_atom_site_label_1
_geom_bond_atom_site_label_2
_geom_bond_distance
_geom_bond_site_symmetry_2
Li1 S2 2.493(4) .
Li1 S1 2.510(4) .
Li1 S5 2.513(4) 2
Li1 S4 2.716(6) 2_565
Li2 S1 2.494(4) 2_564
Li2 S2 2.508(5) 4_454
Li2 S3 2.518(5) 4_454
Li2 S6 2.566(5) .
In1 S1 2.4564(5) .
In1 S2 2.4630(6) 4_454
In1 S5 2.4750(5) .
In1 S3 2.5032(5) 3_445
In2 S1 2.4685(5) 4_554
In2 S6 2.4708(5) .
In2 S2 2.4733(5) 2_564
In2 S4 2.4918(6) 2_564
Si S4 2.1040(7) .
Si S3 2.1072(7) .
Si S6 2.1166(7) .
Si S5 2.1199(7) .
S1 In2 2.4686(5) 4_455
S1 Li2 2.494(4) 2_565
S2 In1 2.4630(5) 4
S2 In2 2.4733(5) 2_565
S2 Li2 2.508(5) 4
S3 In1 2.5032(5) 3
S3 Li2 2.518(5) 4
S4 In2 2.4918(6) 2_565
S4 Li1 2.716(6) 2_564
S5 Li1 2.513(4) 2_554
